data_4030619
loop_
_publ_author_name
'Kettani, M. H.'
'Avignant, D.'
'Metin, J.'

_publ_section_title
;
 Crystal structure of Na5MnZr2F15
;
_journal_name_full 'European Journal of Solid State and Inorganic Chemistry'
_journal_page_first 137
_journal_page_last 149
_journal_volume 31
_journal_year 1994
_chemical_formula_sum 'F15 Mn Na5 Zr2'
_chemical_formula_weight 637.33
_space_group_IT_number 63
_symmetry_cell_setting orthorhombic
_symmetry_Int_Tables_number 63
_symmetry_space_group_name_Hall '-C 2c 2'
_symmetry_space_group_name_H-M 'C m c m'
_cell_angle_alpha 90
_cell_angle_beta 90
_cell_angle_gamma 90
_cell_formula_units_Z 4
_cell_length_a 21.127(3)
_cell_length_b 7.665(1)
_cell_length_c 7.478(1)
_cell_volume 1211.0(3)
_diffrn_ambient_temperature 292
_diffrn_radiation_probe x-ray
_diffrn_radiation_type MoK\a
_diffrn_radiation_wavelength 0.71069
_exptl_absorpt_coefficient_mu 3.076
_exptl_crystal_density_diffrn 3.496
_exptl_crystal_F_000 1180
_refine_ls_number_parameters 67
_refine_ls_number_reflns 1506
_refine_ls_R_factor_gt 0.031
_refine_ls_wR_factor_gt 0.034
_cod_data_source_file EJSSIC-1994-31-137-149.cif
_cod_data_source_block Na5MnZr2F15
_cod_database_code 4030619

loop_
_symmetry_equiv_pos_site_id
_symmetry_equiv_pos_as_xyz
1 x,y,z
2 -x,-y,1/2+z
3 x,-y,-z
4 -x,y,1/2-z
5 -x,-y,-z
6 x,y,1/2-z
7 -x,y,z
8 x,-y,1/2+z
9 1/2+x,1/2+y,z
10 1/2-x,1/2-y,1/2+z
11 1/2+x,1/2-y,-z
12 1/2-x,1/2+y,1/2-z
13 1/2-x,1/2-y,-z
14 1/2+x,1/2+y,1/2-z
15 1/2-x,1/2+y,z
16 1/2+x,1/2-y,1/2+z

loop_
_atom_site_aniso_label
_atom_site_aniso_U_11
_atom_site_aniso_U_22
_atom_site_aniso_U_33
_atom_site_aniso_U_23
_atom_site_aniso_U_13
_atom_site_aniso_U_12
Zr 0.0109(1) 0.0091(1) 0.0126(1) 0.0000 0.0000 -0.0009(1)
Mn 0.0111(2) 0.0126(2) 0.0117(3) 0.0012(2) 0.0000 0.0000
F1 0.0290(10) 0.0230(10) 0.0220(10) 0.0000 0.0000 -0.0140(10)
F2 0.0276(7) 0.0243(8) 0.0180(7) -0.0019(7) 0.0072(7) -0.0025(7)
F3 0.0220(10) 0.0150(10) 0.053(2) 0.0000 0.0000 -0.0020(10)
F4 0.043(2) 0.0120(10) 0.0260(10) 0.0000 0.0000 0.0030(10)
F5 0.072(3) 0.025(2) 0.0110(10) 0.0000 0.0000 0.0000
F6 0.0224(7) 0.0380(10) 0.0350(10) 0.0091(9) 0.0098(7) -0.0097(8)
Na1 0.0158(6) 0.0141(6) 0.0165(6) -0.0004(5) 0.0000 0.0000
Na2 0.0345(9) 0.0161(7) 0.0237(8) 0.0000 0.0000 0.0062(7)
Na3 0.0200(10) 0.086(3) 0.035(2) -0.003(2) 0.0000 0.0000

loop_
_atom_site_label
_atom_site_type_symbol
_atom_site_thermal_displace_type
_atom_site_fract_x
_atom_site_fract_y
_atom_site_fract_z
_atom_site_occupancy
_atom_site_U_iso_or_equiv
Zr Zr Uani 0.13442(2) 0.27893(5) 0.75000 1.000 0.0109(1)
Mn Mn Uani 0.00000 0.00000 0.00000 1.000 0.0118(1)
F1 F Uani 0.30580(10) 0.0138(4) 0.25000 1.000 0.0247(6)
F2 F Uani 0.18302(9) 0.2612(3) 0.5161(3) 1.000 0.0233(4)
F3 F Uani 0.07400(10) 0.5102(4) 0.25000 1.000 0.0300(8)
F4 F Uani 0.3372(2) 0.4749(4) 0.25000 1.000 0.0270(8)
F5 F Uani 0.00000 0.1119(6) 0.25000 1.000 0.0360(12)
F6 F Uani 0.43349(9) 0.2998(3) 0.0653(3) 1.000 0.0318(5)
Na1 Na Uani 0.24181(7) 0.00000 0.00000 1.000 0.0155(3)
Na2 Na Uani 0.37750(10) 0.2539(2) 0.75000 1.000 0.0248(5)
Na3 Na Uani 0.00000 0.50000 0.00000 1.000 0.0470(12)

loop_
_atom_type_symbol
_atom_type_description
_atom_type_scat_dispersion_real
_atom_type_scat_dispersion_imag
_atom_type_scat_source
F F 0.0171 0.0103 ' International Tables Vol C Tables 4.2.6.8 and 6.1.1.4'
Mn Mn 0.3368 0.7283 ' International Tables Vol C Tables 4.2.6.8 and 6.1.1.4'
Na Na 0.0362 0.0249 ' International Tables Vol C Tables 4.2.6.8 and 6.1.1.4'
Zr Zr -2.9673 0.5597 ' International Tables Vol C Tables 4.2.6.8 and 6.1.1.4'

loop_
_geom_angle_atom_site_label_1
_geom_angle_atom_site_label_2
_geom_angle_atom_site_label_3
_geom_angle
_geom_angle_site_symmetry_1
_geom_angle_site_symmetry_3
_geom_angle_publ_flag
F2 Zr F3 111.44(7) . 3_566 yes
F2 Zr F2 118.74(8) . 6_556 yes
F1 Zr F2 74.81(7) 10_555 . yes
F2 Zr F4 77.72(9) . 10_555 yes
F2 Zr F6 75.98(8) . 10_555 yes
F2 Zr F6 154.16(9) . 13_556 yes
F2 Zr F3 111.44(7) 6_556 3_566 yes
F1 Zr F3 76.78(10) 10_555 3_566 yes
F3 Zr F4 158.83(14) 3_566 10_555 yes
F3 Zr F6 78.48(8) 3_566 10_555 yes
F3 Zr F6 78.48(8) 3_566 13_556 yes
F1 Zr F2 74.81(7) 10_555 6_556 yes
F2 Zr F4 77.72(9) 6_556 10_555 yes
F2 Zr F6 154.16(9) 6_556 10_555 yes
F2 Zr F6 75.98(8) 6_556 13_556 yes
F1 Zr F4 124.39(14) 10_555 10_555 yes
F1 Zr F6 131.00(7) 10_555 10_555 yes
F1 Zr F6 131.00(7) 10_555 13_556 yes
F4 Zr F6 85.75(11) 10_555 10_555 yes
F4 Zr F6 85.75(11) 10_555 13_556 yes
F6 Zr F6 83.17(8) 10_555 13_556 yes
F5 Mn F5 180.00 . 2_554 yes
F5 Mn F6 95.26(11) . 9_445 yes
F5 Mn F6 84.74(11) . 11_455 yes
F5 Mn F6 84.74(11) . 13_555 yes
F5 Mn F6 95.26(11) . 15_545 yes
F5 Mn F6 84.74(11) 2_554 9_445 yes
F5 Mn F6 95.26(11) 2_554 11_455 yes
F5 Mn F6 95.26(11) 2_554 13_555 yes
F5 Mn F6 84.74(11) 2_554 15_545 yes
F6 Mn F6 97.79(8) 9_445 11_455 yes
F6 Mn F6 180.00 9_445 13_555 yes
F6 Mn F6 82.21(8) 9_445 15_545 yes
F6 Mn F6 82.21(8) 11_455 13_555 yes
F6 Mn F6 180.00 11_455 15_545 yes
F6 Mn F6 97.79(8) 13_555 15_545 yes
Mn F5 Mn 130.7(2) . 2_555 yes
Zr F6 Mn 144.41(12) 10_554 9_555 yes

loop_
_geom_bond_atom_site_label_1
_geom_bond_atom_site_label_2
_geom_bond_distance
_geom_bond_site_symmetry_2
_geom_bond_publ_flag
Zr F2 2.033(2) . yes
Zr F3 2.060(3) 3_566 yes
Zr F2 2.033(2) 6_556 yes
Zr F1 2.030(3) 10_555 yes
Zr F4 2.036(3) 10_555 yes
Zr F6 2.081(2) 10_555 yes
Zr F6 2.081(2) 13_556 yes
Mn F5 2.0569(19) . yes
Mn F5 2.0569(19) 2_554 yes
Mn F6 2.137(2) 9_445 yes
Mn F6 2.137(2) 11_455 yes
Mn F6 2.137(2) 13_555 yes
Mn F6 2.137(2) 15_545 yes
